data_4348508
loop_
_publ_author_name
'Singha Hazari, Arijit'
'Ray, Ritwika'
'Hoque, Md Asmaul'
'Lahiri, Goutam Kumar'

_publ_section_title
;
 Electronic Structure and Multicatalytic Features of Redox-Active
 Bis(arylimino)acenaphthene (BIAN)-Derived Ruthenium Complexes.
;
_journal_issue 16
_journal_name_full 'Inorganic chemistry'
_journal_page_first 8160
_journal_page_last 8173
_journal_paper_doi 10.1021/acs.inorgchem.6b01280
_journal_volume 55
_journal_year 2016
_chemical_formula_moiety 'C39 H27 Cl N5 Ru, Cl O4, 0.5(C H2 Cl2), 0.5(C2 H3 N)'
_chemical_formula_sum 'C40.5 H29.5 Cl3 N5.5 O4 Ru'
_chemical_formula_weight 864.61
_space_group_crystal_system monoclinic
_space_group_IT_number 14
_space_group_name_Hall '-P 2yn'
_space_group_name_H-M_alt 'P 1 21/n 1'
_atom_sites_solution_hydrogens geom
_atom_sites_solution_primary direct
_audit_creation_date 2016-04-20
_audit_creation_method
;
Olex2 1.2
(compiled 2016.02.19 svn.r3266 for OlexSys, GUI svn.r5155)
;
_cell_angle_alpha 90
_cell_angle_beta 110.037(2)
_cell_angle_gamma 90
_cell_formula_units_Z 8
_cell_length_a 17.999(3)
_cell_length_b 19.834(3)
_cell_length_c 22.541(3)
_cell_measurement_reflns_used 24270
_cell_measurement_temperature 150
_cell_measurement_theta_max 29.2
_cell_measurement_theta_min 3.1
_cell_volume 7560(2)
_computing_cell_refinement
;
CrystalClear-SM Expert 2.1 b28 (Rigaku, 2013)
;
_computing_data_collection
;
CrystalClear-SM Expert 2.1 b28 (Rigaku, 2013)
;
_computing_data_reduction
;
CrystalClear-SM Expert 2.1 b28 (Rigaku, 2013)
;
_computing_molecular_graphics ORTEP
_computing_publication_material ORTEP
_computing_structure_refinement 'ShelXL (Sheldrick, 2015)'
_computing_structure_solution 'ShelXT (Sheldrick, 2015)'
_diffrn_ambient_temperature 150
_diffrn_detector CCD
_diffrn_detector_area_resol_mean 28.5714
_diffrn_measured_fraction_theta_full 0.990
_diffrn_measured_fraction_theta_max 0.990
_diffrn_measurement_details
;
scan:
	Number of images: 360
	           Slice: -110.0000 - 70.0000
	     Image width: 0.5000
	        Exp time: 10.0000
	   Rotation axis: Omega
	           Omega: 0.0000
	           Kappa: 0.0000
	             Phi: -180.0000
	             XTD: 44.9806
	          2theta: -19.9666
scan:
	Number of images: 185
	           Slice: -76.5000 - 16.0000
	     Image width: 0.5000
	        Exp time: 10.0000
	   Rotation axis: Omega
	           Omega: 0.0000
	           Kappa: -72.0000
	             Phi: 108.0000
	             XTD: 44.9806
	          2theta: -19.9666
scan:
	Number of images: 360
	           Slice: -110.0000 - 70.0000
	     Image width: 0.5000
	        Exp time: 10.0000
	   Rotation axis: Omega
	           Omega: 0.0000
	           Kappa: 0.0000
	             Phi: -108.0000
	             XTD: 44.9806
	          2theta: -19.9666
scan:
	Number of images: 90
	           Slice: -37.0000 - 8.0000
	     Image width: 0.5000
	        Exp time: 10.0000
	   Rotation axis: Omega
	           Omega: 0.0000
	           Kappa: 72.0000
	             Phi: 108.0000
	             XTD: 44.9806
	          2theta: -19.9666
scan:
	Number of images: 60
	           Slice: -69.0000 - -39.0000
	     Image width: 0.5000
	        Exp time: 10.0000
	   Rotation axis: Omega
	           Omega: 0.0000
	           Kappa: -72.0000
	             Phi: -180.0000
	             XTD: 44.9806
	          2theta: -19.9666
;
_diffrn_measurement_device
;
AFC12 (Right): Kappa 3 circle
;
_diffrn_measurement_device_type
;
Rigaku Saturn724+ (4x4 bin mode)
;
_diffrn_measurement_method 'profile data from \w-scans'
_diffrn_measurement_specimen_support Fiber
_diffrn_orient_matrix_type XPlain
_diffrn_orient_matrix_UB_11 -0.015516
_diffrn_orient_matrix_UB_12 0.041816
_diffrn_orient_matrix_UB_13 0.038833
_diffrn_orient_matrix_UB_21 -0.025933
_diffrn_orient_matrix_UB_22 -0.034197
_diffrn_orient_matrix_UB_23 0.026461
_diffrn_orient_matrix_UB_31 0.031977
_diffrn_orient_matrix_UB_32 0.002565
_diffrn_orient_matrix_UB_33 0.034654
_diffrn_radiation_monochromator Confocal
_diffrn_radiation_type MoK\a
_diffrn_radiation_wavelength 0.7107
_diffrn_reflns_av_R_equivalents 0.0497
_diffrn_reflns_av_unetI/netI 0.0538
_diffrn_reflns_Laue_measured_fraction_full 0.990
_diffrn_reflns_Laue_measured_fraction_max 0.990
_diffrn_reflns_limit_h_max 21
_diffrn_reflns_limit_h_min -21
_diffrn_reflns_limit_k_max 21
_diffrn_reflns_limit_k_min -23
_diffrn_reflns_limit_l_max 25
_diffrn_reflns_limit_l_min -26
_diffrn_reflns_number 42738
_diffrn_reflns_point_group_measured_fraction_full 0.990
_diffrn_reflns_point_group_measured_fraction_max 0.990
_diffrn_reflns_theta_full 25.000
_diffrn_reflns_theta_max 25.000
_diffrn_reflns_theta_min 3.060
_diffrn_source MicroMax003_Mo
_diffrn_source_current 0.6
_diffrn_source_power 0.0
_diffrn_source_voltage 50.0
_exptl_absorpt_coefficient_mu 0.677
_exptl_absorpt_correction_T_max 0.926
_exptl_absorpt_correction_T_min 0.733
_exptl_absorpt_correction_type numerical
_exptl_absorpt_process_details 'NUMABS(Rigaku 1999)'
_exptl_crystal_colour Colorless
_exptl_crystal_density_diffrn 1.519
_exptl_crystal_description Prism
_exptl_crystal_F_000 3504
_exptl_crystal_size_max 0.54
_exptl_crystal_size_mid 0.18
_exptl_crystal_size_min 0.06
_refine_diff_density_max 0.893
_refine_diff_density_min -1.198
_refine_diff_density_rms 0.101
_refine_ls_extinction_method none
_refine_ls_goodness_of_fit_ref 1.065
_refine_ls_hydrogen_treatment constr
_refine_ls_matrix_type full
_refine_ls_number_parameters 974
_refine_ls_number_reflns 13184
_refine_ls_number_restraints 0
_refine_ls_restrained_S_all 1.065
_refine_ls_R_factor_all 0.0573
_refine_ls_R_factor_gt 0.0476
_refine_ls_shift/su_max 0.002
_refine_ls_shift/su_mean 0.000
_refine_ls_structure_factor_coef Fsqd
_refine_ls_weighting_details 'w=1/[\s^2^(Fo^2^)+(0.0612P)^2^+12.1151P] where P=(Fo^2^+2Fc^2^)/3'
_refine_ls_weighting_scheme calc
_refine_ls_wR_factor_gt 0.1210
_refine_ls_wR_factor_ref 0.1307
_reflns_Friedel_coverage 0.000
_reflns_number_gt 11231
_reflns_number_total 13184
_reflns_shell_number_unique_all 20350
_reflns_threshold_expression 'I > 2\s(I)'
_cod_data_source_file ic6b01280_si_001.cif
_cod_data_source_block 1aClO4
_cod_depositor_comments
;
The following automatic conversions were performed:

data item '_exptl_absorpt_correction_type' value 'Numerical' was
changed to 'numerical' in accordance with the
/home/saulius/struct/COD-crude-data/automatic-downloads/DataCite-retrospective/ACS/depositions/lib/dictionaries/cif_core.dic
dictionary named 'cif_core.dic' version 2.4.2 last updated on
2011-04-26.

Automatic conversion script
Id: cif_fix_values 6909 2019-04-08 15:41:33Z antanas 
;
_cod_original_formula_sum 'C40.50 H29.50 Cl3 N5.50 O4 Ru'
_cod_database_code 4348508
_shelx_space_group_comment
;
The symmetry employed for this shelxl refinement is uniquely defined
by the following loop, which should always be used as a source of
symmetry information in preference to the above space-group names.
They are only intended as comments.
;
_shelx_estimated_absorpt_t_max 0.961
_shelx_estimated_absorpt_t_min 0.711
_olex2_refinement_description
;
1. Fixed Uiso
 At 1.2 times of:
  All C(H) groups, All C(H,H) groups
 At 1.5 times of:
  All C(H,H,H) groups
2.a Secondary CH2 refined with riding coordinates:
 C79(H79A,H79B)
2.b Aromatic/amide H refined with riding coordinates:
 C66(H66), C27(H27), C72(H72), C30(H30), C69(H69), C58(H58), C9(H9), C20(H20),
 C74(H74), C33(H33), C21(H21), C22(H22), C17(H17), C19(H19), C61(H61), C18(H18),
  C59(H59), C14(H14), C64(H64), C16(H16), C75(H75), C78(H78), C65(H65),
 C31(H31), C26(H26), C71(H71), C8(H8), C60(H60), C48(H48), C7(H7), C25(H25),
 C70(H70), C32(H32), C39(H39), C57(H57), C53(H53), C3(H3), C35(H35), C5(H5),
 C42(H42), C15(H15), C55(H55), C4(H4), C46(H46), C77(H77), C54(H54), C47(H47),
 C56(H56), C76(H76), C38(H38), C44(H44), C43(H43), C36(H36), C37(H37)
2.c Idealised Me refined as rotating group:
 C80(H80A,H80B,H80C)
;
_shelx_shelxl_version_number 2014/7
_olex2_submission_special_instructions 'No special instructions were received'

loop_
_space_group_symop_operation_xyz
'x, y, z'
'-x+1/2, y+1/2, -z+1/2'
'-x, -y, -z'
'x-1/2, -y-1/2, z-1/2'

loop_
_atom_site_label
_atom_site_type_symbol
_atom_site_fract_x
_atom_site_fract_y
_atom_site_fract_z
_atom_site_U_iso_or_equiv
_atom_site_adp_type
_atom_site_occupancy
_atom_site_site_symmetry_order
_atom_site_calc_flag
_atom_site_refinement_flags_posn
Ru2 Ru 0.81687(2) 0.44004(2) 0.04165(2) 0.01396(9) Uani 1 1 d .
Ru1 Ru 0.68488(2) 1.01642(2) -0.04615(2) 0.01480(9) Uani 1 1 d .
Cl1 Cl 0.59487(6) 1.10895(4) -0.08226(5) 0.0194(2) Uani 1 1 d .
Cl2 Cl 0.92650(6) 0.36210(4) 0.07743(5) 0.0198(2) Uani 1 1 d .
Cl4 Cl 1.14924(6) 0.67796(5) 0.27663(5) 0.0256(2) Uani 1 1 d .
Cl3 Cl 0.79025(7) 0.62665(5) 0.20855(5) 0.0271(2) Uani 1 1 d .
Cl6 Cl 1.05211(13) 0.81319(10) 0.08768(10) 0.0891(6) Uani 1 1 d .
Cl5 Cl 1.02229(13) 0.90059(15) 0.18060(12) 0.1157(9) Uani 1 1 d .
N9 N 0.84167(19) 0.45641(15) -0.03570(15) 0.0167(7) Uani 1 1 d .
N8 N 0.75210(19) 0.36354(15) -0.01622(15) 0.0185(7) Uani 1 1 d .
N7 N 0.77990(19) 0.42740(14) 0.11940(15) 0.0155(7) Uani 1 1 d .
N10 N 0.89174(19) 0.52250(15) 0.06868(15) 0.0161(7) Uani 1 1 d .
N5 N 0.58942(19) 0.95102(15) -0.07500(15) 0.0176(7) Uani 1 1 d .
N2 N 0.72409(18) 1.01659(14) -0.12321(15) 0.0156(7) Uani 1 1 d .
N6 N 0.72277(19) 0.50294(15) 0.01991(15) 0.0165(7) Uani 1 1 d .
N1 N 0.75679(19) 0.93494(15) -0.02755(15) 0.0181(7) Uani 1 1 d .
N4 N 0.66054(19) 1.00718(15) 0.03204(16) 0.0174(7) Uani 1 1 d .
O2 O 0.7626(2) 0.62912(15) 0.14094(14) 0.0372(8) Uani 1 1 d .
O5 O 1.1286(2) 0.60811(15) 0.26292(15) 0.0361(8) Uani 1 1 d .
N3 N 0.76323(19) 1.08695(15) 0.01201(16) 0.0195(7) Uani 1 1 d .
O4 O 0.7240(2) 0.62862(15) 0.23086(16) 0.0369(8) Uani 1 1 d .
O1 O 0.8341(2) 0.56491(14) 0.22963(15) 0.0345(8) Uani 1 1 d .
O3 O 0.8411(2) 0.68334(15) 0.23362(16) 0.0412(8) Uani 1 1 d .
O8 O 1.1718(2) 0.68921(18) 0.34335(16) 0.0495(10) Uani 1 1 d .
C62 C 0.7618(2) 0.36024(18) -0.07373(19) 0.0199(8) Uani 1 1 d .
C40 C 0.6841(2) 0.50380(19) 0.05919(19) 0.0185(8) Uani 1 1 d .
C11 C 0.7742(2) 0.96806(18) -0.12171(18) 0.0160(8) Uani 1 1 d .
C10 C 0.8179(2) 0.94374(17) -0.16246(19) 0.0177(8) Uani 1 1 d .
C63 C 0.8111(2) 0.41441(19) -0.08563(19) 0.0187(8) Uani 1 1 d .
C1 C 0.7904(2) 0.92093(18) -0.06907(18) 0.0170(8) Uani 1 1 d .
C29 C 0.5615(2) 0.93206(18) -0.02800(19) 0.0195(8) Uani 1 1 d .
O6 O 1.2151(2) 0.69319(17) 0.25701(19) 0.0510(10) Uani 1 1 d .
C67 C 0.8870(2) 0.50947(17) -0.03845(19) 0.0173(8) Uani 1 1 d .
C24 C 0.7049(2) 1.04145(18) 0.08446(19) 0.0193(8) Uani 1 1 d .
C52 C 0.8153(2) 0.38329(18) 0.17246(18) 0.0177(8) Uani 1 1 d .
C68 C 0.9167(2) 0.54725(19) 0.02189(19) 0.0188(8) Uani 1 1 d .
C50 C 0.7164(2) 0.46138(18) 0.11530(19) 0.0187(8) Uani 1 1 d .
C66 C 0.9018(2) 0.52425(19) -0.0934(2) 0.0233(9) Uani 1 1 d .
H66 H 0.9328 0.5623 -0.0956 0.028 Uiso 1 1 calc R
C27 C 0.5947(3) 0.9477(2) 0.0913(2) 0.0238(9) Uani 1 1 d .
H27 H 0.5565 0.9155 0.0932 0.029 Uiso 1 1 calc R
C28 C 0.6058(2) 0.96202(18) 0.03441(19) 0.0185(8) Uani 1 1 d .
C23 C 0.7591(2) 1.09040(19) 0.07133(18) 0.0196(8) Uani 1 1 d .
C2 C 0.8428(2) 0.86720(19) -0.07654(19) 0.0205(8) Uani 1 1 d .
C72 C 0.9136(2) 0.55573(19) 0.1241(2) 0.0221(9) Uani 1 1 d .
H72 H 0.8961 0.5393 0.1566 0.027 Uiso 1 1 calc R
C12 C 0.8576(2) 0.88458(18) -0.13247(19) 0.0200(8) Uani 1 1 d .
C30 C 0.4981(2) 0.88912(19) -0.0397(2) 0.0242(9) Uani 1 1 d .
H30 H 0.4802 0.8761 -0.0063 0.029 Uiso 1 1 calc R
C13 C 0.7084(2) 1.06668(19) -0.17193(18) 0.0188(8) Uani 1 1 d .
C69 C 0.9650(2) 0.60346(19) 0.0314(2) 0.0231(9) Uani 1 1 d .
H69 H 0.9827 0.6191 -0.0013 0.028 Uiso 1 1 calc R
C58 C 0.7043(2) 0.31818(18) -0.0027(2) 0.0204(8) Uani 1 1 d .
H58 H 0.6961 0.3209 0.0367 0.025 Uiso 1 1 calc R
C9 C 0.8248(2) 0.9631(2) -0.2190(2) 0.0237(9) Uani 1 1 d .
H9 H 0.7988 1.0023 -0.2403 0.028 Uiso 1 1 calc R
C41 C 0.6156(2) 0.5405(2) 0.0634(2) 0.0238(9) Uani 1 1 d .
O7 O 1.0839(2) 0.7201(2) 0.2442(2) 0.0657(12) Uani 1 1 d .
C73 C 0.7025(2) 0.54893(19) -0.03303(19) 0.0195(8) Uani 1 1 d .
C20 C 0.8494(3) 1.1831(2) 0.0369(2) 0.0302(10) Uani 1 1 d .
H20 H 0.8802 1.2148 0.0238 0.036 Uiso 1 1 calc R
C49 C 0.6691(2) 0.47394(19) 0.1562(2) 0.0228(9) Uani 1 1 d .
C74 C 0.7321(3) 0.6144(2) -0.0230(2) 0.0269(9) Uani 1 1 d .
H74 H 0.7618 0.6293 0.0184 0.032 Uiso 1 1 calc R
C34 C 0.7595(3) 0.8857(2) 0.0205(2) 0.0243(9) Uani 1 1 d .
C33 C 0.5528(2) 0.92631(19) -0.13330(19) 0.0209(8) Uani 1 1 d .
H33 H 0.5720 0.9388 -0.1661 0.025 Uiso 1 1 calc R
C21 C 0.8454(3) 1.1863(2) 0.0967(2) 0.0330(11) Uani 1 1 d .
H21 H 0.8729 1.2206 0.1253 0.040 Uiso 1 1 calc R
C22 C 0.8007(3) 1.1388(2) 0.1148(2) 0.0274(10) Uani 1 1 d .
H22 H 0.7985 1.1393 0.1563 0.033 Uiso 1 1 calc R
C6 C 0.9053(2) 0.84516(19) -0.1570(2) 0.0229(9) Uani 1 1 d .
C17 C 0.6179(3) 1.1268(2) -0.2592(2) 0.0295(10) Uani 1 1 d .
H17 H 0.5658 1.1340 -0.2879 0.035 Uiso 1 1 calc R
C19 C 0.8078(2) 1.1329(2) -0.0041(2) 0.0238(9) Uani 1 1 d .
H19 H 0.8110 1.1310 -0.0452 0.029 Uiso 1 1 calc R
C61 C 0.7261(3) 0.31004(19) -0.1166(2) 0.0238(9) Uani 1 1 d .
H61 H 0.7344 0.3078 -0.1560 0.029 Uiso 1 1 calc R
C18 C 0.6322(2) 1.07716(19) -0.21298(19) 0.0222(9) Uani 1 1 d .
H18 H 0.5898 1.0506 -0.2097 0.027 Uiso 1 1 calc R
C59 C 0.6666(3) 0.2675(2) -0.0453(2) 0.0258(9) Uani 1 1 d .
H59 H 0.6331 0.2361 -0.0349 0.031 Uiso 1 1 calc R
C14 C 0.7700(3) 1.10584(19) -0.1766(2) 0.0235(9) Uani 1 1 d .
H14 H 0.8223 1.0980 -0.1487 0.028 Uiso 1 1 calc R
C64 C 0.8254(2) 0.4262(2) -0.14172(19) 0.0217(9) Uani 1 1 d .
H64 H 0.8049 0.3968 -0.1768 0.026 Uiso 1 1 calc R
C16 C 0.6798(3) 1.1658(2) -0.2634(2) 0.0335(11) Uani 1 1 d .
H16 H 0.6701 1.1996 -0.2951 0.040 Uiso 1 1 calc R
C75 C 0.7177(3) 0.6574(2) -0.0740(2) 0.0349(11) Uani 1 1 d .
H75 H 0.7373 0.7023 -0.0676 0.042 Uiso 1 1 calc R
C78 C 0.6595(3) 0.5269(2) -0.0929(2) 0.0334(11) Uani 1 1 d .
H78 H 0.6395 0.4822 -0.0996 0.040 Uiso 1 1 calc R
C65 C 0.8704(3) 0.4820(2) -0.1453(2) 0.0271(10) Uani 1 1 d .
H65 H 0.8797 0.4914 -0.1834 0.033 Uiso 1 1 calc R
C31 C 0.4605(3) 0.8650(2) -0.1000(2) 0.0293(10) Uani 1 1 d .
H31 H 0.4159 0.8361 -0.1088 0.035 Uiso 1 1 calc R
C51 C 0.6109(3) 0.5213(2) 0.1227(2) 0.0273(10) Uani 1 1 d .
C26 C 0.6411(3) 0.98166(19) 0.1452(2) 0.0262(10) Uani 1 1 d .
H26 H 0.6351 0.9720 0.1846 0.031 Uiso 1 1 calc R
C71 C 0.9605(3) 0.6130(2) 0.1355(2) 0.0295(10) Uani 1 1 d .
H71 H 0.9740 0.6357 0.1749 0.035 Uiso 1 1 calc R
C8 C 0.8716(3) 0.9231(2) -0.2445(2) 0.0256(9) Uani 1 1 d .
H8 H 0.8761 0.9362 -0.2836 0.031 Uiso 1 1 calc R
C60 C 0.6782(3) 0.2631(2) -0.1020(2) 0.0296(10) Uani 1 1 d .
H60 H 0.6537 0.2283 -0.1310 0.036 Uiso 1 1 calc R
C48 C 0.6725(3) 0.4538(2) 0.2158(2) 0.0275(10) Uani 1 1 d .
H48 H 0.7107 0.4220 0.2392 0.033 Uiso 1 1 calc R
C7 C 0.9104(2) 0.8666(2) -0.2157(2) 0.0272(10) Uani 1 1 d .
H7 H 0.9410 0.8415 -0.2349 0.033 Uiso 1 1 calc R
C25 C 0.6959(2) 1.02938(19) 0.14228(19) 0.0227(9) Uani 1 1 d .
H25 H 0.7266 1.0533 0.1790 0.027 Uiso 1 1 calc R
C70 C 0.9876(3) 0.6367(2) 0.0888(2) 0.0292(10) Uani 1 1 d .
H70 H 1.0210 0.6752 0.0960 0.035 Uiso 1 1 calc R
C32 C 0.4889(3) 0.8839(2) -0.1476(2) 0.0290(10) Uani 1 1 d .
H32 H 0.4644 0.8676 -0.1895 0.035 Uiso 1 1 calc R
C39 C 0.7137(3) 0.8277(2) 0.0029(2) 0.0304(10) Uani 1 1 d .
H39 H 0.6841 0.8191 -0.0402 0.037 Uiso 1 1 calc R
C57 C 0.8919(3) 0.3939(2) 0.2128(2) 0.0257(9) Uani 1 1 d .
H57 H 0.9218 0.4305 0.2056 0.031 Uiso 1 1 calc R
C53 C 0.7722(3) 0.32881(19) 0.1822(2) 0.0258(9) Uani 1 1 d .
H53 H 0.7196 0.3214 0.1544 0.031 Uiso 1 1 calc R
C3 C 0.8762(3) 0.81052(19) -0.0439(2) 0.0261(9) Uani 1 1 d .
H3 H 0.8666 0.7979 -0.0066 0.031 Uiso 1 1 calc R
C35 C 0.8026(3) 0.8992(2) 0.0831(2) 0.0330(11) Uani 1 1 d .
H35 H 0.8332 0.9393 0.0946 0.040 Uiso 1 1 calc R
C45 C 0.5556(3) 0.5492(2) 0.1473(2) 0.0354(11) Uani 1 1 d .
C5 C 0.9404(2) 0.7868(2) -0.1219(2) 0.0265(10) Uani 1 1 d .
H5 H 0.9737 0.7589 -0.1361 0.032 Uiso 1 1 calc R
C42 C 0.5641(3) 0.5875(2) 0.0272(2) 0.0328(11) Uani 1 1 d .
H42 H 0.5664 0.6009 -0.0126 0.039 Uiso 1 1 calc R
C15 C 0.7560(3) 1.1557(2) -0.2212(2) 0.0311(10) Uani 1 1 d .
H15 H 0.7982 1.1833 -0.2233 0.037 Uiso 1 1 calc R
C55 C 0.8823(3) 0.2973(2) 0.2736(2) 0.0405(12) Uani 1 1 d .
H55 H 0.9053 0.2683 0.3087 0.049 Uiso 1 1 calc R
C4 C 0.9262(3) 0.7707(2) -0.0675(2) 0.0285(10) Uani 1 1 d .
H4 H 0.9506 0.7317 -0.0447 0.034 Uiso 1 1 calc R
C46 C 0.5608(3) 0.5277(2) 0.2082(3) 0.0392(12) Uani 1 1 d .
H46 H 0.5247 0.5452 0.2268 0.047 Uiso 1 1 calc R
C77 C 0.6458(3) 0.5711(2) -0.1433(2) 0.0440(13) Uani 1 1 d .
H77 H 0.6157 0.5565 -0.1847 0.053 Uiso 1 1 calc R
C54 C 0.8063(3) 0.2852(2) 0.2327(2) 0.0367(12) Uani 1 1 d .
H54 H 0.7775 0.2473 0.2389 0.044 Uiso 1 1 calc R
C47 C 0.6169(3) 0.4822(2) 0.2410(2) 0.0365(12) Uani 1 1 d .
H47 H 0.6189 0.4691 0.2821 0.044 Uiso 1 1 calc R
C56 C 0.9250(3) 0.3514(2) 0.2635(2) 0.0367(11) Uani 1 1 d .
H56 H 0.9772 0.3594 0.2916 0.044 Uiso 1 1 calc R
C76 C 0.6748(3) 0.6352(2) -0.1341(2) 0.0400(12) Uani 1 1 d .
H76 H 0.6656 0.6647 -0.1692 0.048 Uiso 1 1 calc R
C38 C 0.7120(4) 0.7823(2) 0.0497(3) 0.0453(14) Uani 1 1 d .
H38 H 0.6811 0.7424 0.0387 0.054 Uiso 1 1 calc R
C44 C 0.5034(3) 0.5978(3) 0.1085(3) 0.0448(13) Uani 1 1 d .
H44 H 0.4651 0.6184 0.1229 0.054 Uiso 1 1 calc R
C43 C 0.5069(3) 0.6159(2) 0.0508(3) 0.0422(13) Uani 1 1 d .
H43 H 0.4704 0.6482 0.0260 0.051 Uiso 1 1 calc R
C36 C 0.8003(3) 0.8533(2) 0.1287(2) 0.0415(13) Uani 1 1 d .
H36 H 0.8301 0.8618 0.1718 0.050 Uiso 1 1 calc R
N11 N 0.5701(3) 0.3092(3) 0.0887(3) 0.0636(14) Uani 1 1 d .
C37 C 0.7557(4) 0.7958(3) 0.1125(3) 0.0504(15) Uani 1 1 d .
H37 H 0.7547 0.7649 0.1445 0.061 Uiso 1 1 calc R
C81 C 0.5509(3) 0.3061(3) 0.1304(3) 0.0459(13) Uani 1 1 d .
C80 C 0.5284(4) 0.3016(3) 0.1875(3) 0.0619(17) Uani 1 1 d .
H80A H 0.5685 0.2759 0.2201 0.093 Uiso 1 1 calc GR
H80B H 0.4771 0.2789 0.1769 0.093 Uiso 1 1 calc GR
H80C H 0.5245 0.3471 0.2032 0.093 Uiso 1 1 calc GR
C79 C 1.0037(4) 0.8240(4) 0.1400(4) 0.076(2) Uani 1 1 d .
H79A H 1.0188 0.7869 0.1712 0.091 Uiso 1 1 calc R
H79B H 0.9462 0.8204 0.1169 0.091 Uiso 1 1 calc R

loop_
_atom_site_aniso_label
_atom_site_aniso_U_11
_atom_site_aniso_U_22
_atom_site_aniso_U_33
_atom_site_aniso_U_23
_atom_site_aniso_U_13
_atom_site_aniso_U_12
Ru2 0.01578(17) 0.01328(15) 0.01469(18) 0.00060(11) 0.00765(14) -0.00024(11)
Ru1 0.01745(18) 0.01342(16) 0.01542(18) -0.00041(11) 0.00808(14) -0.00053(11)
Cl1 0.0206(5) 0.0165(4) 0.0227(5) 0.0006(4) 0.0098(4) 0.0010(4)
Cl2 0.0202(5) 0.0180(4) 0.0241(5) 0.0023(4) 0.0112(4) 0.0030(4)
Cl4 0.0329(6) 0.0226(5) 0.0223(5) -0.0020(4) 0.0107(5) -0.0015(4)
Cl3 0.0378(6) 0.0219(5) 0.0218(5) 0.0022(4) 0.0104(5) 0.0059(4)
Cl6 0.0991(15) 0.0944(14) 0.0773(13) -0.0225(11) 0.0346(12) -0.0413(12)
Cl5 0.0674(14) 0.160(2) 0.116(2) -0.0554(18) 0.0263(13) -0.0095(14)
N9 0.0177(17) 0.0148(15) 0.0192(18) -0.0019(13) 0.0084(15) 0.0026(13)
N8 0.0190(18) 0.0208(16) 0.0168(18) 0.0020(13) 0.0075(14) 0.0015(13)
N7 0.0181(17) 0.0143(14) 0.0163(17) -0.0014(13) 0.0086(14) -0.0016(13)
N10 0.0158(17) 0.0178(15) 0.0155(17) 0.0015(13) 0.0065(14) -0.0002(13)
N5 0.0228(18) 0.0143(15) 0.0177(18) -0.0006(13) 0.0095(15) 0.0001(13)
N2 0.0148(17) 0.0160(15) 0.0162(17) -0.0015(12) 0.0058(14) 0.0001(12)
N6 0.0193(18) 0.0145(14) 0.0154(17) -0.0018(13) 0.0055(14) 0.0009(13)
N1 0.0205(18) 0.0200(16) 0.0140(17) 0.0011(13) 0.0060(15) -0.0012(13)
N4 0.0178(18) 0.0159(15) 0.0194(18) -0.0017(13) 0.0074(15) -0.0010(13)
O2 0.053(2) 0.0360(17) 0.0186(17) 0.0019(13) 0.0064(16) -0.0032(15)
O5 0.054(2) 0.0273(16) 0.0369(19) -0.0070(14) 0.0283(18) -0.0134(15)
N3 0.0158(17) 0.0204(16) 0.0221(19) -0.0019(14) 0.0064(15) 0.0011(13)
O4 0.045(2) 0.0310(16) 0.041(2) -0.0012(14) 0.0235(17) 0.0085(15)
O1 0.053(2) 0.0260(15) 0.0321(19) 0.0088(13) 0.0236(17) 0.0153(14)
O3 0.042(2) 0.0277(16) 0.042(2) -0.0009(15) -0.0012(17) 0.0000(15)
O8 0.069(3) 0.051(2) 0.0256(19) -0.0128(16) 0.0121(19) -0.0102(19)
C62 0.023(2) 0.0184(18) 0.019(2) -0.0006(16) 0.0075(18) 0.0032(16)
C40 0.018(2) 0.0190(18) 0.018(2) -0.0012(16) 0.0068(17) -0.0035(16)
C11 0.016(2) 0.0166(17) 0.017(2) 0.0010(15) 0.0068(16) -0.0036(15)
C10 0.020(2) 0.0136(17) 0.020(2) 0.0011(15) 0.0070(17) -0.0025(15)
C63 0.017(2) 0.0222(19) 0.017(2) 0.0002(16) 0.0051(17) 0.0005(16)
C1 0.019(2) 0.0147(17) 0.015(2) 0.0019(15) 0.0036(17) -0.0004(15)
C29 0.020(2) 0.0162(18) 0.024(2) -0.0002(16) 0.0107(18) 0.0002(15)
O6 0.068(3) 0.0351(18) 0.066(3) 0.0002(17) 0.044(2) -0.0133(18)
C67 0.020(2) 0.0130(17) 0.020(2) 0.0003(15) 0.0079(17) -0.0004(15)
C24 0.020(2) 0.0176(18) 0.021(2) -0.0043(16) 0.0084(18) 0.0007(16)
C52 0.025(2) 0.0170(18) 0.016(2) 0.0028(15) 0.0128(18) 0.0052(16)
C68 0.018(2) 0.0198(18) 0.020(2) 0.0016(16) 0.0083(17) 0.0010(16)
C50 0.019(2) 0.0177(18) 0.021(2) -0.0016(16) 0.0090(18) -0.0029(16)
C66 0.027(2) 0.0206(19) 0.026(2) 0.0003(17) 0.014(2) -0.0009(17)
C27 0.029(2) 0.024(2) 0.022(2) 0.0018(17) 0.014(2) -0.0012(17)
C28 0.021(2) 0.0134(17) 0.024(2) -0.0018(16) 0.0122(18) -0.0012(15)
C23 0.019(2) 0.0241(19) 0.017(2) -0.0033(16) 0.0072(17) 0.0005(16)
C2 0.016(2) 0.0203(19) 0.024(2) -0.0019(17) 0.0057(18) 0.0014(16)
C72 0.022(2) 0.023(2) 0.022(2) -0.0013(17) 0.0095(19) 0.0047(16)
C12 0.018(2) 0.0171(18) 0.024(2) -0.0012(16) 0.0060(18) -0.0005(15)
C30 0.027(2) 0.0197(19) 0.030(2) -0.0025(17) 0.015(2) -0.0044(17)
C13 0.022(2) 0.0208(19) 0.015(2) 0.0014(16) 0.0087(18) 0.0041(16)
C69 0.026(2) 0.0180(18) 0.029(2) 0.0008(17) 0.0131(19) -0.0024(16)
C58 0.023(2) 0.0167(18) 0.024(2) 0.0013(16) 0.0111(18) -0.0024(16)
C9 0.024(2) 0.026(2) 0.024(2) -0.0023(18) 0.0119(19) 0.0012(17)
C41 0.018(2) 0.029(2) 0.028(2) 0.0011(18) 0.0124(19) 0.0002(17)
O7 0.055(3) 0.056(2) 0.064(3) -0.007(2) -0.007(2) 0.025(2)
C73 0.022(2) 0.0200(19) 0.018(2) 0.0016(16) 0.0088(18) 0.0045(16)
C20 0.025(2) 0.029(2) 0.036(3) -0.0022(19) 0.011(2) -0.0081(18)
C49 0.023(2) 0.024(2) 0.026(2) 0.0004(17) 0.0131(19) -0.0010(17)
C74 0.031(3) 0.024(2) 0.023(2) -0.0004(18) 0.007(2) 0.0001(18)
C34 0.028(2) 0.024(2) 0.023(2) 0.0051(17) 0.0106(19) 0.0098(17)
C33 0.026(2) 0.0192(18) 0.018(2) -0.0023(16) 0.0077(18) 0.0024(16)
C21 0.029(3) 0.037(2) 0.032(3) -0.012(2) 0.009(2) -0.011(2)
C22 0.025(2) 0.034(2) 0.025(2) -0.0097(19) 0.011(2) -0.0029(18)
C6 0.021(2) 0.0188(19) 0.031(2) -0.0018(17) 0.0115(19) 0.0029(16)
C17 0.032(3) 0.032(2) 0.024(2) 0.0055(19) 0.008(2) 0.0128(19)
C19 0.024(2) 0.027(2) 0.022(2) 0.0018(17) 0.0099(19) -0.0007(17)
C61 0.029(2) 0.023(2) 0.017(2) -0.0028(17) 0.0056(19) -0.0012(17)
C18 0.027(2) 0.0231(19) 0.018(2) 0.0011(16) 0.0086(18) 0.0064(17)
C59 0.027(2) 0.019(2) 0.030(3) -0.0016(17) 0.008(2) -0.0049(17)
C14 0.029(2) 0.0213(19) 0.024(2) 0.0057(17) 0.0136(19) 0.0067(17)
C64 0.026(2) 0.0238(19) 0.016(2) -0.0009(16) 0.0082(18) -0.0006(17)
C16 0.049(3) 0.025(2) 0.032(3) 0.0131(19) 0.021(2) 0.014(2)
C75 0.041(3) 0.023(2) 0.043(3) 0.010(2) 0.016(2) 0.000(2)
C78 0.045(3) 0.021(2) 0.024(3) 0.0015(18) -0.001(2) 0.003(2)
C65 0.032(3) 0.030(2) 0.026(2) 0.0059(18) 0.017(2) 0.0006(18)
C31 0.025(2) 0.024(2) 0.039(3) -0.0089(19) 0.012(2) -0.0087(18)
C51 0.019(2) 0.029(2) 0.035(3) -0.0008(19) 0.011(2) 0.0026(17)
C26 0.037(3) 0.024(2) 0.022(2) -0.0013(17) 0.016(2) -0.0042(18)
C71 0.034(3) 0.024(2) 0.029(3) -0.0111(18) 0.009(2) -0.0045(19)
C8 0.031(2) 0.029(2) 0.022(2) -0.0029(18) 0.016(2) -0.0002(18)
C60 0.034(3) 0.025(2) 0.027(2) -0.0076(18) 0.006(2) -0.0068(19)
C48 0.029(2) 0.029(2) 0.029(3) 0.0039(19) 0.017(2) 0.0018(18)
C7 0.022(2) 0.035(2) 0.029(2) -0.0070(19) 0.015(2) 0.0049(18)
C25 0.029(2) 0.0216(19) 0.017(2) -0.0020(16) 0.0085(19) 0.0006(17)
C70 0.030(3) 0.020(2) 0.040(3) -0.0062(19) 0.014(2) -0.0066(18)
C32 0.032(3) 0.031(2) 0.022(2) -0.0077(18) 0.006(2) -0.0051(19)
C39 0.042(3) 0.026(2) 0.023(2) 0.0018(18) 0.012(2) 0.003(2)
C57 0.030(2) 0.026(2) 0.025(2) 0.0028(18) 0.013(2) 0.0024(18)
C53 0.035(3) 0.0204(19) 0.026(2) 0.0040(17) 0.015(2) -0.0052(18)
C3 0.027(2) 0.021(2) 0.032(3) 0.0016(18) 0.012(2) 0.0029(17)
C35 0.046(3) 0.029(2) 0.023(2) 0.0020(19) 0.010(2) 0.006(2)
C45 0.031(3) 0.038(2) 0.045(3) -0.002(2) 0.024(2) 0.004(2)
C5 0.023(2) 0.0200(19) 0.037(3) -0.0049(18) 0.011(2) 0.0037(17)
C42 0.028(3) 0.038(2) 0.035(3) 0.011(2) 0.014(2) 0.010(2)
C15 0.035(3) 0.030(2) 0.035(3) 0.007(2) 0.019(2) 0.000(2)
C55 0.054(3) 0.041(3) 0.031(3) 0.016(2) 0.020(3) 0.019(2)
C4 0.026(2) 0.019(2) 0.037(3) 0.0053(18) 0.006(2) 0.0097(17)
C46 0.038(3) 0.044(3) 0.051(3) 0.000(2) 0.035(3) 0.004(2)
C77 0.068(4) 0.033(3) 0.020(3) -0.001(2) 0.001(3) 0.013(2)
C54 0.060(4) 0.023(2) 0.040(3) 0.009(2) 0.034(3) 0.000(2)
C47 0.043(3) 0.046(3) 0.031(3) 0.007(2) 0.027(2) 0.002(2)
C56 0.035(3) 0.048(3) 0.026(3) 0.008(2) 0.010(2) 0.011(2)
C76 0.062(4) 0.030(2) 0.032(3) 0.014(2) 0.020(3) 0.016(2)
C38 0.068(4) 0.030(2) 0.050(3) 0.005(2) 0.035(3) 0.001(2)
C44 0.037(3) 0.050(3) 0.057(4) 0.007(3) 0.028(3) 0.015(2)
C43 0.033(3) 0.045(3) 0.054(3) 0.010(2) 0.021(3) 0.019(2)
C36 0.065(4) 0.035(3) 0.023(3) 0.004(2) 0.013(3) 0.013(2)
N11 0.061(4) 0.068(3) 0.059(4) 0.014(3) 0.018(3) -0.005(3)
C37 0.084(4) 0.037(3) 0.039(3) 0.018(2) 0.032(3) 0.019(3)
C81 0.030(3) 0.038(3) 0.064(4) 0.009(3) 0.009(3) 0.002(2)
C80 0.066(4) 0.055(3) 0.075(5) 0.016(3) 0.036(4) 0.016(3)
C79 0.069(5) 0.072(4) 0.081(5) 0.004(4) 0.018(4) -0.001(4)

loop_
_atom_type_symbol
_atom_type_description
_atom_type_scat_dispersion_real
_atom_type_scat_dispersion_imag
_atom_type_scat_source
C C 0.0033 0.0016 'International Tables Vol C Tables 4.2.6.8 and 6.1.1.4'
H H 0.0000 0.0000 'International Tables Vol C Tables 4.2.6.8 and 6.1.1.4'
Cl Cl 0.1484 0.1585 'International Tables Vol C Tables 4.2.6.8 and 6.1.1.4'
N N 0.0061 0.0033 'International Tables Vol C Tables 4.2.6.8 and 6.1.1.4'
O O 0.0106 0.0060 'International Tables Vol C Tables 4.2.6.8 and 6.1.1.4'
Ru Ru -1.2594 0.8363 'International Tables Vol C Tables 4.2.6.8 and 6.1.1.4'

loop_
_geom_angle_atom_site_label_1
_geom_angle_atom_site_label_2
_geom_angle_atom_site_label_3
_geom_angle
N9 Ru2 Cl2 89.66(9)
N9 Ru2 N8 79.24(12)
N9 Ru2 N7 174.36(13)
N9 Ru2 N10 78.96(12)
N9 Ru2 N6 96.24(12)
N8 Ru2 Cl2 87.75(9)
N8 Ru2 N7 99.62(12)
N7 Ru2 Cl2 95.82(9)
N10 Ru2 Cl2 91.86(9)
N10 Ru2 N8 158.20(12)
N10 Ru2 N7 102.10(12)
N6 Ru2 Cl2 174.09(9)
N6 Ru2 N8 93.16(12)
N6 Ru2 N7 78.27(12)
N6 Ru2 N10 89.46(12)
N5 Ru1 Cl1 88.94(9)
N5 Ru1 N2 102.73(12)
N5 Ru1 N3 157.18(12)
N2 Ru1 Cl1 95.63(9)
N2 Ru1 N3 99.93(12)
N1 Ru1 Cl1 172.60(9)
N1 Ru1 N5 88.15(12)
N1 Ru1 N2 78.40(12)
N1 Ru1 N3 99.08(13)
N4 Ru1 Cl1 92.50(9)
N4 Ru1 N5 78.90(13)
N4 Ru1 N2 171.73(13)
N4 Ru1 N1 93.61(12)
N4 Ru1 N3 79.07(12)
N3 Ru1 Cl1 86.17(9)
O8 Cl4 O5 109.5(2)
O6 Cl4 O5 108.42(19)
O6 Cl4 O8 108.9(2)
O7 Cl4 O5 110.4(2)
O7 Cl4 O8 109.5(2)
O7 Cl4 O6 110.1(3)
O2 Cl3 O4 110.0(2)
O2 Cl3 O1 109.28(19)
O2 Cl3 O3 109.5(2)
O4 Cl3 O1 109.31(18)
O3 Cl3 O4 109.4(2)
O3 Cl3 O1 109.3(2)
C63 N9 Ru2 118.9(2)
C67 N9 Ru2 119.6(3)
C67 N9 C63 121.5(3)
C62 N8 Ru2 113.8(2)
C58 N8 Ru2 127.5(3)
C58 N8 C62 118.7(3)
C52 N7 Ru2 126.2(2)
C50 N7 Ru2 113.7(3)
C50 N7 C52 120.1(3)
C68 N10 Ru2 114.1(3)
C72 N10 Ru2 127.8(3)
C72 N10 C68 118.0(3)
C29 N5 Ru1 114.4(3)
C33 N5 Ru1 127.7(3)
C33 N5 C29 117.9(3)
C11 N2 Ru1 113.8(2)
C11 N2 C13 118.8(3)
C13 N2 Ru1 127.1(2)
C40 N6 Ru2 116.2(3)
C40 N6 C73 120.7(3)
C73 N6 Ru2 122.9(2)
C1 N1 Ru1 116.2(3)
C1 N1 C34 119.2(3)
C34 N1 Ru1 123.3(2)
C24 N4 Ru1 119.2(2)
C28 N4 Ru1 119.3(3)
C28 N4 C24 121.2(3)
C23 N3 Ru1 113.3(2)
C19 N3 Ru1 128.3(3)
C19 N3 C23 117.9(3)
N8 C62 C63 114.7(3)
N8 C62 C61 121.2(3)
C61 C62 C63 124.1(3)
N6 C40 C50 115.7(3)
N6 C40 C41 135.3(4)
C41 C40 C50 108.9(3)
N2 C11 C10 136.9(3)
N2 C11 C1 115.7(3)
C1 C11 C10 107.2(3)
C12 C10 C11 105.2(3)
C9 C10 C11 136.1(4)
C9 C10 C12 118.7(3)
N9 C63 C62 113.3(3)
N9 C63 C64 120.0(3)
C64 C63 C62 126.7(4)
N1 C1 C11 115.7(3)
N1 C1 C2 135.1(3)
C11 C1 C2 109.1(3)
N5 C29 C28 113.8(3)
N5 C29 C30 121.5(4)
C30 C29 C28 124.7(3)
N9 C67 C68 112.8(3)
N9 C67 C66 120.8(4)
C66 C67 C68 126.4(3)
N4 C24 C23 112.7(3)
N4 C24 C25 120.5(3)
C25 C24 C23 126.8(4)
C57 C52 N7 120.7(3)
C57 C52 C53 120.0(4)
C53 C52 N7 119.3(4)
N10 C68 C67 114.5(3)
N10 C68 C69 121.5(4)
C69 C68 C67 124.0(3)
N7 C50 C40 116.0(3)
N7 C50 C49 136.3(4)
C40 C50 C49 107.4(3)
C67 C66 H66 120.8
C67 C66 C65 118.5(4)
C65 C66 H66 120.8
C28 C27 H27 120.9
C26 C27 H27 120.9
C26 C27 C28 118.3(4)
N4 C28 C29 113.0(3)
N4 C28 C27 120.7(4)
C27 C28 C29 126.3(3)
N3 C23 C24 115.1(3)
N3 C23 C22 121.8(3)
C22 C23 C24 123.0(3)
C12 C2 C1 104.4(3)
C3 C2 C1 135.8(4)
C3 C2 C12 119.8(3)
N10 C72 H72 118.7
N10 C72 C71 122.7(4)
C71 C72 H72 118.7
C2 C12 C10 114.0(3)
C6 C12 C10 123.2(4)
C6 C12 C2 122.7(4)
C29 C30 H30 120.1
C29 C30 C31 119.8(4)
C31 C30 H30 120.1
C18 C13 N2 120.4(3)
C18 C13 C14 120.0(4)
C14 C13 N2 119.5(4)
C68 C69 H69 120.1
C70 C69 C68 119.8(4)
C70 C69 H69 120.1
N8 C58 H58 119.2
N8 C58 C59 121.6(4)
C59 C58 H58 119.2
C10 C9 H9 120.8
C10 C9 C8 118.4(4)
C8 C9 H9 120.8
C51 C41 C40 104.6(3)
C42 C41 C40 135.5(4)
C42 C41 C51 119.8(4)
C74 C73 N6 118.7(4)
C78 C73 N6 120.5(4)
C78 C73 C74 120.7(4)
C21 C20 H20 120.4
C21 C20 C19 119.2(4)
C19 C20 H20 120.4
C51 C49 C50 104.9(3)
C48 C49 C50 135.7(4)
C48 C49 C51 119.2(4)
C73 C74 H74 120.4
C75 C74 C73 119.3(4)
C75 C74 H74 120.4
C39 C34 N1 118.6(4)
C35 C34 N1 119.7(4)
C35 C34 C39 121.4(4)
N5 C33 H33 118.5
N5 C33 C32 123.0(4)
C32 C33 H33 118.5
C20 C21 H21 120.4
C20 C21 C22 119.1(4)
C22 C21 H21 120.4
C23 C22 H22 120.4
C21 C22 C23 119.1(4)
C21 C22 H22 120.4
C12 C6 C7 116.2(4)
C12 C6 C5 116.5(4)
C7 C6 C5 127.2(4)
C18 C17 H17 120.0
C16 C17 H17 120.0
C16 C17 C18 119.9(4)
N3 C19 C20 122.8(4)
N3 C19 H19 118.6
C20 C19 H19 118.6
C62 C61 H61 120.2
C60 C61 C62 119.7(4)
C60 C61 H61 120.2
C13 C18 C17 119.6(4)
C13 C18 H18 120.2
C17 C18 H18 120.2
C58 C59 H59 120.2
C60 C59 C58 119.6(4)
C60 C59 H59 120.2
C13 C14 H14 119.7
C15 C14 C13 120.6(4)
C15 C14 H14 119.7
C63 C64 H64 120.7
C65 C64 C63 118.6(4)
C65 C64 H64 120.7
C17 C16 H16 120.0
C17 C16 C15 120.1(4)
C15 C16 H16 120.0
C74 C75 H75 120.0
C76 C75 C74 120.0(4)
C76 C75 H75 120.0
C73 C78 H78 120.5
C73 C78 C77 119.0(4)
C77 C78 H78 120.5
C66 C65 H65 119.7
C64 C65 C66 120.5(4)
C64 C65 H65 119.7
C30 C31 H31 120.6
C30 C31 C32 118.8(4)
C32 C31 H31 120.6
C49 C51 C41 114.1(3)
C45 C51 C41 123.0(4)
C45 C51 C49 122.9(4)
C27 C26 H26 119.5
C25 C26 C27 120.9(4)
C25 C26 H26 119.5
C72 C71 H71 120.4
C70 C71 C72 119.1(4)
C70 C71 H71 120.4
C9 C8 H8 118.4
C7 C8 C9 123.1(4)
C7 C8 H8 118.4
C61 C60 H60 120.4
C59 C60 C61 119.2(4)
C59 C60 H60 120.4
C49 C48 H48 121.0
C49 C48 C47 118.1(4)
C47 C48 H48 121.0
C6 C7 H7 119.8
C8 C7 C6 120.3(3)
C8 C7 H7 119.8
C24 C25 H25 120.8
C26 C25 C24 118.5(4)
C26 C25 H25 120.8
C69 C70 C71 118.8(4)
C69 C70 H70 120.6
C71 C70 H70 120.6
C33 C32 C31 118.9(4)
C33 C32 H32 120.5
C31 C32 H32 120.5
C34 C39 H39 120.6
C34 C39 C38 118.8(5)
C38 C39 H39 120.6
C52 C57 H57 119.9
C56 C57 C52 120.1(4)
C56 C57 H57 119.9
C52 C53 H53 120.1
C52 C53 C54 119.8(4)
C54 C53 H53 120.1
C2 C3 H3 120.9
C2 C3 C4 118.1(4)
C4 C3 H3 120.9
C34 C35 H35 120.7
C36 C35 C34 118.7(5)
C36 C35 H35 120.7
C51 C45 C46 116.5(4)
C51 C45 C44 115.6(4)
C46 C45 C44 127.9(4)
C6 C5 H5 119.8
C4 C5 C6 120.3(4)
C4 C5 H5 119.8
C41 C42 H42 120.9
C41 C42 C43 118.3(4)
C43 C42 H42 120.9
C14 C15 C16 119.7(4)
C14 C15 H15 120.1
C16 C15 H15 120.1
C54 C55 H55 119.9
C56 C55 H55 119.9
C56 C55 C54 120.1(4)
C3 C4 H4 118.8
C5 C4 C3 122.5(4)
C5 C4 H4 118.8
C45 C46 H46 119.5
C47 C46 C45 121.1(4)
C47 C46 H46 119.5
C78 C77 H77 119.5
C76 C77 C78 120.9(5)
C76 C77 H77 119.5
C53 C54 H54 120.2
C55 C54 C53 119.7(4)
C55 C54 H54 120.2
C48 C47 H47 118.9
C46 C47 C48 122.3(4)
C46 C47 H47 118.9
C57 C56 C55 120.2(5)
C57 C56 H56 119.9
C55 C56 H56 119.9
C75 C76 H76 119.9
C77 C76 C75 120.1(4)
C77 C76 H76 119.9
C39 C38 H38 120.2
C37 C38 C39 119.7(5)
C37 C38 H38 120.2
C45 C44 H44 119.1
C43 C44 C45 121.8(4)
C43 C44 H44 119.1
C42 C43 H43 119.2
C44 C43 C42 121.6(5)
C44 C43 H43 119.2
C35 C36 H36 119.5
C37 C36 C35 121.0(5)
C37 C36 H36 119.5
C38 C37 H37 119.8
C36 C37 C38 120.4(5)
C36 C37 H37 119.8
N11 C81 C80 177.9(6)
C81 C80 H80A 109.5
C81 C80 H80B 109.5
C81 C80 H80C 109.5
H80A C80 H80B 109.5
H80A C80 H80C 109.5
H80B C80 H80C 109.5
Cl6 C79 Cl5 114.9(4)
Cl6 C79 H79A 108.5
Cl6 C79 H79B 108.5
Cl5 C79 H79A 108.5
Cl5 C79 H79B 108.5
H79A C79 H79B 107.5

loop_
_geom_bond_atom_site_label_1
_geom_bond_atom_site_label_2
_geom_bond_distance
Ru2 Cl2 2.4172(10)
Ru2 N9 1.969(3)
Ru2 N8 2.079(3)
Ru2 N7 2.092(3)
Ru2 N10 2.074(3)
Ru2 N6 2.024(3)
Ru1 Cl1 2.3981(10)
Ru1 N5 2.072(3)
Ru1 N2 2.087(3)
Ru1 N1 2.023(3)
Ru1 N4 1.965(3)
Ru1 N3 2.097(3)
Cl4 O5 1.440(3)
Cl4 O8 1.435(3)
Cl4 O6 1.432(3)
Cl4 O7 1.423(4)
Cl3 O2 1.433(3)
Cl3 O4 1.445(3)
Cl3 O1 1.446(3)
Cl3 O3 1.438(3)
Cl6 C79 1.703(7)
Cl5 C79 1.745(7)
N9 C63 1.356(5)
N9 C67 1.346(5)
N8 C62 1.368(5)
N8 C58 1.350(5)
N7 C52 1.442(5)
N7 C50 1.303(5)
N10 C68 1.372(5)
N10 C72 1.345(5)
N5 C29 1.371(5)
N5 C33 1.345(5)
N2 C11 1.312(5)
N2 C13 1.435(5)
N6 C40 1.301(5)
N6 C73 1.446(5)
N1 C1 1.306(5)
N1 C34 1.447(5)
N4 C24 1.360(5)
N4 C28 1.347(5)
N3 C23 1.366(5)
N3 C19 1.343(5)
C62 C63 1.475(5)
C62 C61 1.384(6)
C40 C50 1.463(5)
C40 C41 1.462(5)
C11 C10 1.479(5)
C11 C1 1.460(5)
C10 C12 1.419(5)
C10 C9 1.376(5)
C63 C64 1.395(5)
C1 C2 1.471(5)
C29 C28 1.483(6)
C29 C30 1.376(5)
C67 C68 1.483(5)
C67 C66 1.384(5)
C24 C23 1.477(5)
C24 C25 1.388(5)
C52 C57 1.382(6)
C52 C53 1.391(5)
C68 C69 1.385(5)
C50 C49 1.475(5)
C66 H66 0.9500
C66 C65 1.392(6)
C27 H27 0.9500
C27 C28 1.393(5)
C27 C26 1.390(6)
C23 C22 1.393(6)
C2 C12 1.418(5)
C2 C3 1.365(6)
C72 H72 0.9500
C72 C71 1.387(6)
C12 C6 1.408(5)
C30 H30 0.9500
C30 C31 1.380(6)
C13 C18 1.382(6)
C13 C14 1.387(5)
C69 H69 0.9500
C69 C70 1.383(6)
C58 H58 0.9500
C58 C59 1.395(6)
C9 H9 0.9500
C9 C8 1.414(5)
C41 C51 1.418(6)
C41 C42 1.371(6)
C73 C74 1.392(6)
C73 C78 1.376(6)
C20 H20 0.9500
C20 C21 1.375(6)
C20 C19 1.389(6)
C49 C51 1.417(6)
C49 C48 1.382(6)
C74 H74 0.9500
C74 C75 1.383(6)
C34 C39 1.392(6)
C34 C35 1.384(6)
C33 H33 0.9500
C33 C32 1.371(6)
C21 H21 0.9500
C21 C22 1.387(6)
C22 H22 0.9500
C6 C7 1.421(6)
C6 C5 1.422(6)
C17 H17 0.9500
C17 C18 1.393(6)
C17 C16 1.385(6)
C19 H19 0.9500
C61 H61 0.9500
C61 C60 1.384(6)
C18 H18 0.9500
C59 H59 0.9500
C59 C60 1.367(6)
C14 H14 0.9500
C14 C15 1.371(6)
C64 H64 0.9500
C64 C65 1.389(6)
C16 H16 0.9500
C16 C15 1.390(7)
C75 H75 0.9500
C75 C76 1.383(7)
C78 H78 0.9500
C78 C77 1.389(6)
C65 H65 0.9500
C31 H31 0.9500
C31 C32 1.390(6)
C51 C45 1.408(6)
C26 H26 0.9500
C26 C25 1.385(6)
C71 H71 0.9500
C71 C70 1.386(6)
C8 H8 0.9500
C8 C7 1.361(6)
C60 H60 0.9500
C48 H48 0.9500
C48 C47 1.426(6)
C7 H7 0.9500
C25 H25 0.9500
C70 H70 0.9500
C32 H32 0.9500
C39 H39 0.9500
C39 C38 1.395(6)
C57 H57 0.9500
C57 C56 1.381(6)
C53 H53 0.9500
C53 C54 1.394(6)
C3 H3 0.9500
C3 C4 1.429(5)
C35 H35 0.9500
C35 C36 1.383(6)
C45 C46 1.410(7)
C45 C44 1.420(7)
C5 H5 0.9500
C5 C4 1.372(6)
C42 H42 0.9500
C42 C43 1.427(6)
C15 H15 0.9500
C55 H55 0.9500
C55 C54 1.385(7)
C55 C56 1.384(7)
C4 H4 0.9500
C46 H46 0.9500
C46 C47 1.367(7)
C77 H77 0.9500
C77 C76 1.363(7)
C54 H54 0.9500
C47 H47 0.9500
C56 H56 0.9500
C76 H76 0.9500
C38 H38 0.9500
C38 C37 1.390(8)
C44 H44 0.9500
C44 C43 1.371(7)
C43 H43 0.9500
C36 H36 0.9500
C36 C37 1.371(8)
N11 C81 1.108(7)
C37 H37 0.9500
C81 C80 1.479(8)
C80 H80A 0.9800
C80 H80B 0.9800
C80 H80C 0.9800
C79 H79A 0.9900
C79 H79B 0.9900

loop_
_geom_torsion_atom_site_label_1
_geom_torsion_atom_site_label_2
_geom_torsion_atom_site_label_3
_geom_torsion_atom_site_label_4
_geom_torsion
Ru2 N9 C63 C62 -0.2(4)
Ru2 N9 C63 C64 177.8(3)
Ru2 N9 C67 C68 3.5(4)
Ru2 N9 C67 C66 -176.5(3)
Ru2 N8 C62 C63 -4.5(4)
Ru2 N8 C62 C61 176.6(3)
Ru2 N8 C58 C59 -177.3(3)
Ru2 N7 C52 C57 64.3(4)
Ru2 N7 C52 C53 -114.4(3)
Ru2 N7 C50 C40 -2.2(4)
Ru2 N7 C50 C49 -175.6(4)
Ru2 N10 C68 C67 -1.3(4)
Ru2 N10 C68 C69 178.0(3)
Ru2 N10 C72 C71 -176.1(3)
Ru2 N6 C40 C50 2.8(4)
Ru2 N6 C40 C41 179.0(4)
Ru2 N6 C73 C74 -92.6(4)
Ru2 N6 C73 C78 82.8(4)
Ru1 N5 C29 C28 -0.3(4)
Ru1 N5 C29 C30 179.6(3)
Ru1 N5 C33 C32 -178.9(3)
Ru1 N2 C11 C10 178.3(4)
Ru1 N2 C11 C1 3.2(4)
Ru1 N2 C13 C18 -65.1(5)
Ru1 N2 C13 C14 113.3(3)
Ru1 N1 C1 C11 2.8(4)
Ru1 N1 C1 C2 -177.2(4)
Ru1 N1 C34 C39 94.9(4)
Ru1 N1 C34 C35 -80.4(5)
Ru1 N4 C24 C23 9.1(4)
Ru1 N4 C24 C25 -171.7(3)
Ru1 N4 C28 C29 -9.1(4)
Ru1 N4 C28 C27 171.2(3)
Ru1 N3 C23 C24 3.8(4)
Ru1 N3 C23 C22 -173.5(3)
Ru1 N3 C19 C20 170.9(3)
N9 C63 C64 C65 -0.9(6)
N9 C67 C68 N10 -1.2(5)
N9 C67 C68 C69 179.4(4)
N9 C67 C66 C65 -1.5(6)
N8 C62 C63 N9 3.2(5)
N8 C62 C63 C64 -174.6(4)
N8 C62 C61 C60 1.5(6)
N8 C58 C59 C60 0.2(6)
N7 C52 C57 C56 179.7(4)
N7 C52 C53 C54 178.9(3)
N7 C50 C49 C51 175.0(4)
N7 C50 C49 C48 -1.0(8)
N10 C68 C69 C70 -1.5(6)
N10 C72 C71 C70 -1.2(6)
N5 C29 C28 N4 5.7(5)
N5 C29 C28 C27 -174.6(4)
N5 C29 C30 C31 -0.9(6)
N5 C33 C32 C31 -0.2(6)
N2 C11 C10 C12 -175.8(4)
N2 C11 C10 C9 1.3(8)
N2 C11 C1 N1 -4.0(5)
N2 C11 C1 C2 176.0(3)
N2 C13 C18 C17 178.8(3)
N2 C13 C14 C15 -177.5(4)
N6 C40 C50 N7 -0.3(5)
N6 C40 C50 C49 175.0(3)
N6 C40 C41 C51 -174.0(4)
N6 C40 C41 C42 1.5(9)
N6 C73 C74 C75 175.5(4)
N6 C73 C78 C77 -175.5(4)
N1 C1 C2 C12 -178.8(4)
N1 C1 C2 C3 1.1(8)
N1 C34 C39 C38 -175.6(4)
N1 C34 C35 C36 176.0(4)
N4 C24 C23 N3 -8.1(5)
N4 C24 C23 C22 169.1(4)
N4 C24 C25 C26 0.2(6)
N3 C23 C22 C21 2.3(6)
C62 N8 C58 C59 1.7(6)
C62 C63 C64 C65 176.8(4)
C62 C61 C60 C59 0.4(6)
C40 N6 C73 C74 82.1(5)
C40 N6 C73 C78 -102.5(5)
C40 C50 C49 C51 1.1(4)
C40 C50 C49 C48 -174.8(5)
C40 C41 C51 C49 -1.7(5)
C40 C41 C51 C45 175.5(4)
C40 C41 C42 C43 -174.9(5)
C11 N2 C13 C18 121.9(4)
C11 N2 C13 C14 -59.7(5)
C11 C10 C12 C2 1.2(5)
C11 C10 C12 C6 179.0(4)
C11 C10 C9 C8 -177.0(4)
C11 C1 C2 C12 1.2(4)
C11 C1 C2 C3 -179.0(5)
C10 C11 C1 N1 179.5(3)
C10 C11 C1 C2 -0.5(4)
C10 C12 C6 C7 -1.8(6)
C10 C12 C6 C5 -179.2(4)
C10 C9 C8 C7 -0.4(7)
C63 N9 C67 C68 -177.9(3)
C63 N9 C67 C66 2.1(6)
C63 C62 C61 C60 -177.2(4)
C63 C64 C65 C66 1.4(6)
C1 N1 C34 C39 -71.8(5)
C1 N1 C34 C35 112.9(4)
C1 C11 C10 C12 -0.4(4)
C1 C11 C10 C9 176.7(4)
C1 C2 C12 C10 -1.5(5)
C1 C2 C12 C6 -179.3(4)
C1 C2 C3 C4 -179.2(4)
C29 N5 C33 C32 0.6(6)
C29 C30 C31 C32 1.3(6)
C67 N9 C63 C62 -178.8(3)
C67 N9 C63 C64 -0.8(6)
C67 C68 C69 C70 177.8(4)
C67 C66 C65 C64 -0.2(6)
C24 N4 C28 C29 177.7(3)
C24 N4 C28 C27 -2.0(6)
C24 C23 C22 C21 -174.8(4)
C52 N7 C50 C40 -178.9(3)
C52 N7 C50 C49 7.6(7)
C52 C57 C56 C55 1.3(6)
C52 C53 C54 C55 1.4(6)
C68 N10 C72 C71 -0.7(6)
C68 C67 C66 C65 178.5(4)
C68 C69 C70 C71 -0.4(6)
C50 N7 C52 C57 -119.3(4)
C50 N7 C52 C53 61.9(5)
C50 C40 C41 C51 2.3(4)
C50 C40 C41 C42 177.9(5)
C50 C49 C51 C41 0.4(5)
C50 C49 C51 C45 -176.8(4)
C50 C49 C48 C47 175.2(4)
C66 C67 C68 N10 178.8(4)
C66 C67 C68 C69 -0.6(6)
C27 C26 C25 C24 -1.5(6)
C28 N4 C24 C23 -177.7(3)
C28 N4 C24 C25 1.5(6)
C28 C29 C30 C31 179.0(4)
C28 C27 C26 C25 1.1(6)
C23 N3 C19 C20 0.1(6)
C23 C24 C25 C26 179.3(4)
C2 C12 C6 C7 175.9(4)
C2 C12 C6 C5 -1.5(6)
C2 C3 C4 C5 -1.2(7)
C72 N10 C68 C67 -177.3(3)
C72 N10 C68 C69 2.0(6)
C72 C71 C70 C69 1.7(7)
C12 C10 C9 C8 -0.2(6)
C12 C2 C3 C4 0.6(6)
C12 C6 C7 C8 1.1(6)
C12 C6 C5 C4 0.9(6)
C30 C29 C28 N4 -174.2(4)
C30 C29 C28 C27 5.5(6)
C30 C31 C32 C33 -0.7(6)
C13 N2 C11 C10 -7.9(7)
C13 N2 C11 C1 177.0(3)
C13 C14 C15 C16 -2.0(6)
C58 N8 C62 C63 176.3(3)
C58 N8 C62 C61 -2.5(6)
C58 C59 C60 C61 -1.2(6)
C9 C10 C12 C2 -176.5(4)
C9 C10 C12 C6 1.3(6)
C9 C8 C7 C6 -0.1(7)
C41 C40 C50 N7 -177.5(3)
C41 C40 C50 C49 -2.2(4)
C41 C51 C45 C46 -176.7(4)
C41 C51 C45 C44 0.7(7)
C41 C42 C43 C44 0.8(8)
C73 N6 C40 C50 -172.3(3)
C73 N6 C40 C41 3.9(7)
C73 C74 C75 C76 -0.5(7)
C73 C78 C77 C76 0.6(8)
C20 C21 C22 C23 -1.9(7)
C49 C51 C45 C46 0.2(7)
C49 C51 C45 C44 177.6(4)
C49 C48 C47 C46 0.5(7)
C74 C73 C78 C77 -0.2(7)
C74 C75 C76 C77 0.8(7)
C34 N1 C1 C11 170.5(3)
C34 N1 C1 C2 -9.6(7)
C34 C39 C38 C37 -0.1(7)
C34 C35 C36 C37 -0.7(7)
C33 N5 C29 C28 -179.9(3)
C33 N5 C29 C30 0.0(5)
C21 C20 C19 N3 0.2(7)
C6 C5 C4 C3 0.4(7)
C17 C16 C15 C14 1.7(6)
C19 N3 C23 C24 176.0(3)
C19 N3 C23 C22 -1.3(6)
C19 C20 C21 C22 0.8(7)
C61 C62 C63 N9 -178.0(4)
C61 C62 C63 C64 4.2(6)
C18 C13 C14 C15 0.9(6)
C18 C17 C16 C15 -0.4(6)
C14 C13 C18 C17 0.5(6)
C16 C17 C18 C13 -0.7(6)
C78 C73 C74 C75 0.1(6)
C78 C77 C76 C75 -0.9(8)
C51 C41 C42 C43 0.1(7)
C51 C49 C48 C47 -0.3(6)
C51 C45 C46 C47 0.0(7)
C51 C45 C44 C43 0.3(8)
C26 C27 C28 N4 0.7(6)
C26 C27 C28 C29 -179.0(4)
C48 C49 C51 C41 177.1(4)
C48 C49 C51 C45 -0.1(7)
C7 C6 C5 C4 -176.2(4)
C25 C24 C23 N3 172.7(4)
C25 C24 C23 C22 -10.0(6)
C39 C34 C35 C36 0.8(7)
C39 C38 C37 C36 0.1(8)
C57 C52 C53 C54 0.2(6)
C53 C52 C57 C56 -1.5(6)
C3 C2 C12 C10 178.7(4)
C3 C2 C12 C6 0.8(6)
C35 C34 C39 C38 -0.4(6)
C35 C36 C37 C38 0.3(8)
C45 C46 C47 C48 -0.4(8)
C45 C44 C43 C42 -1.0(9)
C5 C6 C7 C8 178.2(4)
C42 C41 C51 C49 -178.1(4)
C42 C41 C51 C45 -0.9(7)
C46 C45 C44 C43 177.4(5)
C54 C55 C56 C57 0.3(7)
C56 C55 C54 C53 -1.6(7)
C44 C45 C46 C47 -177.1(5)

loop_
_platon_squeeze_void_nr
_platon_squeeze_void_average_x
_platon_squeeze_void_average_y
_platon_squeeze_void_average_z
_platon_squeeze_void_volume
_platon_squeeze_void_count_electrons
_platon_squeeze_void_content
1 0.000 0.000 0.000 122 26 ' '
2 0.035 0.729 0.559 18 1 ' '
3 0.500 0.500 0.500 122 26 ' '
4 0.465 0.229 0.940 18 1 ' '
5 0.535 0.771 0.059 18 1 ' '
6 0.965 0.271 0.440 18 1 ' '
